data_4083038
loop_
_publ_author_name
'Standley, Eric A.'
'Smith, Stacey J.'
'M\"uller, Peter'
'Jamison, Timothy F.'

_publ_section_title
;
 A Broadly Applicable Strategy for Entry into Homogeneous Nickel(0)
 Catalysts from Air-Stable Nickel(II) Complexes.
;
_journal_issue 8
_journal_name_full Organometallics
_journal_page_first 2012
_journal_page_last 2018
_journal_paper_doi 10.1021/om500156q
_journal_volume 33
_journal_year 2014
_chemical_formula_sum 'C26 H25 Cl N Ni P'
_chemical_formula_weight 476.60
_chemical_name_systematic
; 
 ? 
;
_space_group_IT_number 2
_symmetry_cell_setting triclinic
_symmetry_space_group_name_Hall '-P 1'
_symmetry_space_group_name_H-M 'P -1'
_atom_sites_solution_hydrogens geom
_atom_sites_solution_primary direct
_atom_sites_solution_secondary difmap
_audit_creation_method SHELXL-97
_cell_angle_alpha 88.412(3)
_cell_angle_beta 76.658(3)
_cell_angle_gamma 74.636(3)
_cell_formula_units_Z 2
_cell_length_a 8.1455(16)
_cell_length_b 11.363(2)
_cell_length_c 12.665(2)
_cell_measurement_reflns_used 9445
_cell_measurement_temperature 100(2)
_cell_measurement_theta_max 31.00
_cell_measurement_theta_min 2.44
_cell_volume 1099.1(3)
_computing_cell_refinement 'SAINT 7.46A (Bruker-AXS, 2011)'
_computing_data_collection 'APEX2 v2011.4.0 (Bruker-AXS, 2011)'
_computing_data_reduction 'SAINT 7.46A (Bruker-AXS, 2011)'
_computing_molecular_graphics 'Bruker SHELXTL'
_computing_publication_material 'Bruker SHELXTL'
_computing_structure_refinement 'SHELXL-97 (Sheldrick, 2008)'
_computing_structure_solution 'SHELXS-97 (Sheldrick, 2008)'
_diffrn_ambient_temperature 100(2)
_diffrn_detector_area_resol_mean 8.3
_diffrn_measured_fraction_theta_full 0.992
_diffrn_measured_fraction_theta_max 0.992
_diffrn_measurement_device_type 'Bruker Smart APEX CCD'
_diffrn_measurement_method '\f and \w scans'
_diffrn_radiation_monochromator graphite
_diffrn_radiation_source 'fine-focus sealed tube'
_diffrn_radiation_type MoK\a
_diffrn_radiation_wavelength 0.71073
_diffrn_reflns_av_R_equivalents 0.0297
_diffrn_reflns_av_sigmaI/netI 0.0251
_diffrn_reflns_limit_h_max 11
_diffrn_reflns_limit_h_min -11
_diffrn_reflns_limit_k_max 16
_diffrn_reflns_limit_k_min -16
_diffrn_reflns_limit_l_max 18
_diffrn_reflns_limit_l_min -18
_diffrn_reflns_number 32480
_diffrn_reflns_theta_full 31.01
_diffrn_reflns_theta_max 31.01
_diffrn_reflns_theta_min 1.86
_exptl_absorpt_coefficient_mu 1.090
_exptl_absorpt_correction_T_max 0.9276
_exptl_absorpt_correction_T_min 0.7015
_exptl_absorpt_correction_type multi-scan
_exptl_absorpt_process_details 'SADABS (Sheldrick, 2009)'
_exptl_crystal_colour yellow
_exptl_crystal_density_diffrn 1.440
_exptl_crystal_density_method 'not measured'
_exptl_crystal_description needle
_exptl_crystal_F_000 496
_exptl_crystal_size_max 0.35
_exptl_crystal_size_mid 0.07
_exptl_crystal_size_min 0.07
_refine_diff_density_max 0.418
_refine_diff_density_min -0.299
_refine_diff_density_rms 0.061
_refine_ls_extinction_method none
_refine_ls_goodness_of_fit_ref 1.046
_refine_ls_hydrogen_treatment constr
_refine_ls_matrix_type full
_refine_ls_number_parameters 337
_refine_ls_number_reflns 6961
_refine_ls_number_restraints 259
_refine_ls_restrained_S_all 1.033
_refine_ls_R_factor_all 0.0346
_refine_ls_R_factor_gt 0.0284
_refine_ls_shift/su_max 0.001
_refine_ls_shift/su_mean 0.000
_refine_ls_structure_factor_coef Fsqd
_refine_ls_weighting_details 'calc w=1/[\s^2^(Fo^2^)+(0.0368P)^2^+0.2638P] where P=(Fo^2^+2Fc^2^)/3'
_refine_ls_weighting_scheme calc
_refine_ls_wR_factor_gt 0.0691
_refine_ls_wR_factor_ref 0.0723
_reflns_number_gt 5966
_reflns_number_total 6961
_reflns_threshold_expression >2sigma(I)
_cod_data_source_file om500156q_si_002.cif
_cod_data_source_block 13011
_cod_depositor_comments
;
The following automatic conversions were performed:

'_symmetry_cell_setting' value 'Triclinic' changed to 'triclinic'
according to
/usr/data/users/saulius/crontab/automatic-downloads/rss-feeds/ACS/lib/dictionaries/cif_core.dic
dictionary named 'cif_core.dic' version 2.4.2 from 2011-04-26.

Automatic conversion script
Id: cif_fix_values 2281 2013-09-26 08:29:07Z andrius 

 Adding full bibliography for 4083033--4083038.cif.

 Adding full bibliography for 4083033--4083038.cif.
;
_cod_original_cell_volume 1099.1(4)
_cod_original_sg_symbol_H-M P-1
_cod_database_code 4083038

loop_
_symmetry_equiv_pos_as_xyz
'x, y, z'
'-x, -y, -z'

loop_
_atom_site_label
_atom_site_type_symbol
_atom_site_fract_x
_atom_site_fract_y
_atom_site_fract_z
_atom_site_U_iso_or_equiv
_atom_site_adp_type
_atom_site_occupancy
_atom_site_symmetry_multiplicity
_atom_site_calc_flag
_atom_site_refinement_flags
_atom_site_disorder_assembly
_atom_site_disorder_group
Cl1 Cl 0.66970(4) 0.54029(3) 0.82530(2) 0.01614(6) Uani 1 1 d DU A .
Ni1 Ni 0.870195(18) 0.644464(13) 0.790300(11) 0.01214(5) Uani 1 1 d DU . .
C1 C 0.7173(2) 0.77823(14) 0.73807(14) 0.0155(3) Uani 0.825(2) 1 d PDU A 1
C2 C 0.7359(3) 0.80192(19) 0.62699(17) 0.0193(4) Uani 0.825(2) 1 d PDU A 1
H2 H 0.8213 0.7458 0.5749 0.023 Uiso 0.825(2) 1 calc PR A 1
C3 C 0.6310(2) 0.90640(15) 0.59184(14) 0.0243(4) Uani 0.825(2) 1 d PDU A 1
H3 H 0.6486 0.9226 0.5167 0.029 Uiso 0.825(2) 1 calc PR A 1
C4 C 0.5012(2) 0.98640(16) 0.66650(17) 0.0287(4) Uani 0.825(2) 1 d PDU A 1
H4 H 0.4298 1.0577 0.6428 0.034 Uiso 0.825(2) 1 calc PR A 1
C5 C 0.4760(2) 0.96187(16) 0.77600(19) 0.0248(4) Uani 0.825(2) 1 d PDU A 1
H5 H 0.3837 1.0152 0.8268 0.030 Uiso 0.825(2) 1 calc PR A 1
C6 C 0.5840(2) 0.85998(14) 0.81299(13) 0.0190(3) Uani 0.825(2) 1 d PDU A 1
C7 C 0.5575(3) 0.8384(2) 0.93241(17) 0.0238(4) Uani 0.825(2) 1 d PDU A 1
H7A H 0.5211 0.7630 0.9480 0.036 Uiso 0.825(2) 1 calc PR A 1
H7B H 0.4668 0.9072 0.9728 0.036 Uiso 0.825(2) 1 calc PR A 1
H7C H 0.6674 0.8309 0.9545 0.036 Uiso 0.825(2) 1 calc PR A 1
C1A C 0.6799(8) 0.7891(6) 0.7935(6) 0.0112(11) Uani 0.175(2) 1 d PDU A 2
C2A C 0.5843(13) 0.8353(9) 0.8964(7) 0.0162(16) Uani 0.175(2) 1 d PDU A 2
H2A H 0.6246 0.7990 0.9575 0.019 Uiso 0.175(2) 1 calc PR A 2
C3A C 0.4335(9) 0.9313(6) 0.9153(6) 0.0218(14) Uani 0.175(2) 1 d PDU A 2
H3A H 0.3704 0.9578 0.9872 0.026 Uiso 0.175(2) 1 calc PR A 2
C4A C 0.3766(10) 0.9881(7) 0.8265(6) 0.0247(15) Uani 0.175(2) 1 d PDU A 2
H4A H 0.2726 1.0530 0.8367 0.030 Uiso 0.175(2) 1 calc PR A 2
C5A C 0.4745(10) 0.9482(7) 0.7227(7) 0.0178(13) Uani 0.175(2) 1 d PDU A 2
H5A H 0.4400 0.9895 0.6619 0.021 Uiso 0.175(2) 1 calc PR A 2
C6A C 0.6260(8) 0.8464(6) 0.7052(5) 0.0156(12) Uani 0.175(2) 1 d PDU A 2
C7A C 0.7184(14) 0.8082(11) 0.5906(7) 0.025(2) Uani 0.175(2) 1 d PDU A 2
H7A1 H 0.8420 0.8067 0.5798 0.037 Uiso 0.175(2) 1 calc PR A 2
H7A2 H 0.6648 0.8662 0.5416 0.037 Uiso 0.175(2) 1 calc PR A 2
H7A3 H 0.7092 0.7264 0.5751 0.037 Uiso 0.175(2) 1 calc PR A 2
N1 N 1.05485(13) 0.50221(9) 0.82160(8) 0.01483(19) Uani 1 1 d D A .
C11 C 1.07220(16) 0.39502(11) 0.77118(10) 0.0183(2) Uani 1 1 d . . .
H11 H 0.9896 0.3907 0.7303 0.022 Uiso 1 1 calc R A .
C12 C 1.20444(17) 0.29129(12) 0.77616(11) 0.0206(2) Uani 1 1 d . A .
H12 H 1.2123 0.2176 0.7394 0.025 Uiso 1 1 calc R . .
C13 C 1.32577(16) 0.29655(11) 0.83590(10) 0.0195(2) Uani 1 1 d . . .
H13 H 1.4192 0.2270 0.8398 0.023 Uiso 1 1 calc R A .
C14 C 1.30751(16) 0.40552(11) 0.88959(10) 0.0173(2) Uani 1 1 d . A .
H14 H 1.3873 0.4109 0.9322 0.021 Uiso 1 1 calc R . .
C15 C 1.17167(15) 0.50717(11) 0.88079(9) 0.0143(2) Uani 1 1 d . . .
C16 C 1.15739(16) 0.62875(11) 0.93083(9) 0.0158(2) Uani 1 1 d . A .
H16A H 1.2345 0.6178 0.9824 0.019 Uiso 1 1 calc R . .
H16B H 1.0355 0.6648 0.9716 0.019 Uiso 1 1 calc R . .
C17 C 1.21102(16) 0.71532(11) 0.84153(10) 0.0167(2) Uani 1 1 d . . .
H17A H 1.3316 0.6777 0.7994 0.020 Uiso 1 1 calc R A .
H17B H 1.2101 0.7930 0.8755 0.020 Uiso 1 1 calc R . .
P1 P 1.06024(4) 0.74723(3) 0.74898(2) 0.01209(6) Uani 1 1 d . A .
C21 C 1.19602(15) 0.69679(11) 0.61408(9) 0.0147(2) Uani 1 1 d . . .
C22 C 1.15843(16) 0.60904(11) 0.55539(10) 0.0172(2) Uani 1 1 d . A .
H22 H 1.0603 0.5785 0.5851 0.021 Uiso 1 1 calc R . .
C23 C 1.26397(18) 0.56587(12) 0.45331(10) 0.0204(2) Uani 1 1 d . . .
H23 H 1.2377 0.5062 0.4137 0.025 Uiso 1 1 calc R A .
C24 C 1.40721(18) 0.61051(12) 0.40999(10) 0.0228(3) Uani 1 1 d . A .
H24 H 1.4782 0.5823 0.3401 0.027 Uiso 1 1 calc R . .
C25 C 1.44697(18) 0.69623(13) 0.46843(11) 0.0262(3) Uani 1 1 d . . .
H25 H 1.5464 0.7255 0.4390 0.031 Uiso 1 1 calc R A .
C26 C 1.34163(17) 0.73988(12) 0.57040(11) 0.0223(3) Uani 1 1 d . A .
H26 H 1.3692 0.7989 0.6100 0.027 Uiso 1 1 calc R . .
C31 C 0.99160(15) 0.91403(11) 0.75104(10) 0.0153(2) Uani 1 1 d . . .
C32 C 0.98548(19) 0.98064(12) 0.65769(11) 0.0228(3) Uani 1 1 d . A .
H32 H 1.0296 0.9397 0.5885 0.027 Uiso 1 1 calc R . .
C33 C 0.9153(2) 1.10681(13) 0.66464(13) 0.0289(3) Uani 1 1 d . . .
H33 H 0.9111 1.1512 0.6002 0.035 Uiso 1 1 calc R A .
C34 C 0.85152(18) 1.16799(13) 0.76463(14) 0.0284(3) Uani 1 1 d . A .
H34 H 0.8016 1.2538 0.7691 0.034 Uiso 1 1 calc R . .
C35 C 0.8611(2) 1.10284(13) 0.85850(13) 0.0289(3) Uani 1 1 d . . .
H35 H 0.8208 1.1446 0.9274 0.035 Uiso 1 1 calc R A .
C36 C 0.92960(18) 0.97681(12) 0.85198(11) 0.0238(3) Uani 1 1 d . A .
H36 H 0.9344 0.9329 0.9166 0.029 Uiso 1 1 calc R . .

loop_
_atom_site_aniso_label
_atom_site_aniso_U_11
_atom_site_aniso_U_22
_atom_site_aniso_U_33
_atom_site_aniso_U_23
_atom_site_aniso_U_13
_atom_site_aniso_U_12
Cl1 0.01404(12) 0.01567(13) 0.01988(13) -0.00056(10) -0.00304(10) -0.00658(10)
Ni1 0.01087(7) 0.01125(8) 0.01503(7) 0.00095(5) -0.00377(5) -0.00355(5)
C1 0.0135(7) 0.0131(7) 0.0223(8) 0.0007(6) -0.0064(6) -0.0055(5)
C2 0.0170(8) 0.0189(8) 0.0250(9) 0.0032(8) -0.0098(8) -0.0056(6)
C3 0.0247(8) 0.0227(8) 0.0306(8) 0.0083(6) -0.0145(6) -0.0088(6)
C4 0.0283(9) 0.0163(8) 0.0442(11) 0.0060(7) -0.0179(8) -0.0029(7)
C5 0.0224(9) 0.0139(8) 0.0378(10) 0.0002(7) -0.0080(8) -0.0034(6)
C6 0.0163(7) 0.0159(7) 0.0258(7) -0.0011(5) -0.0037(6) -0.0064(6)
C7 0.0225(11) 0.0209(9) 0.0241(10) -0.0025(9) 0.0012(9) -0.0043(7)
C1A 0.007(2) 0.010(2) 0.016(3) -0.003(2) -0.001(2) -0.0024(18)
C2A 0.014(3) 0.012(3) 0.021(3) -0.004(3) 0.004(3) -0.006(2)
C3A 0.014(3) 0.017(3) 0.032(3) -0.010(2) 0.002(2) -0.006(2)
C4A 0.013(3) 0.010(3) 0.049(4) 0.000(2) -0.003(3) -0.005(2)
C5A 0.017(3) 0.009(3) 0.032(3) 0.007(3) -0.016(3) -0.003(2)
C6A 0.013(2) 0.012(3) 0.025(2) 0.005(2) -0.008(2) -0.0072(18)
C7A 0.022(4) 0.043(5) 0.018(3) 0.006(4) -0.014(3) -0.015(3)
N1 0.0139(4) 0.0134(5) 0.0177(4) 0.0002(3) -0.0040(4) -0.0040(4)
C11 0.0179(5) 0.0153(6) 0.0230(6) -0.0023(4) -0.0066(4) -0.0046(4)
C12 0.0198(6) 0.0143(6) 0.0263(6) -0.0036(4) -0.0039(5) -0.0028(5)
C13 0.0164(5) 0.0152(6) 0.0247(6) 0.0023(4) -0.0038(5) -0.0017(4)
C14 0.0155(5) 0.0174(6) 0.0195(5) 0.0030(4) -0.0051(4) -0.0047(4)
C15 0.0144(5) 0.0151(5) 0.0140(5) 0.0014(4) -0.0030(4) -0.0054(4)
C16 0.0175(5) 0.0156(5) 0.0152(5) 0.0000(4) -0.0056(4) -0.0045(4)
C17 0.0174(5) 0.0163(6) 0.0200(5) 0.0028(4) -0.0082(4) -0.0072(4)
P1 0.01193(13) 0.01137(14) 0.01350(13) 0.00046(10) -0.00315(10) -0.00382(10)
C21 0.0144(5) 0.0131(5) 0.0153(5) 0.0003(4) -0.0023(4) -0.0024(4)
C22 0.0169(5) 0.0173(6) 0.0174(5) 0.0002(4) -0.0040(4) -0.0045(4)
C23 0.0246(6) 0.0193(6) 0.0168(5) -0.0015(4) -0.0063(5) -0.0034(5)
C24 0.0236(6) 0.0219(6) 0.0169(5) 0.0005(5) 0.0004(5) -0.0004(5)
C25 0.0224(6) 0.0258(7) 0.0257(6) 0.0000(5) 0.0051(5) -0.0077(5)
C26 0.0204(6) 0.0212(6) 0.0243(6) -0.0033(5) 0.0012(5) -0.0091(5)
C31 0.0129(5) 0.0125(5) 0.0214(5) -0.0007(4) -0.0043(4) -0.0045(4)
C32 0.0300(7) 0.0160(6) 0.0246(6) 0.0012(5) -0.0125(5) -0.0049(5)
C33 0.0368(8) 0.0161(6) 0.0390(8) 0.0057(5) -0.0200(6) -0.0064(6)
C34 0.0212(6) 0.0126(6) 0.0525(9) -0.0034(6) -0.0103(6) -0.0046(5)
C35 0.0283(7) 0.0190(7) 0.0363(7) -0.0096(5) 0.0029(6) -0.0087(5)
C36 0.0268(7) 0.0191(6) 0.0236(6) -0.0032(5) 0.0009(5) -0.0081(5)

loop_
_atom_type_symbol
_atom_type_description
_atom_type_scat_dispersion_real
_atom_type_scat_dispersion_imag
_atom_type_scat_source
C C 0.0033 0.0016 'International Tables Vol C Tables 4.2.6.8 and 6.1.1.4'
H H 0.0000 0.0000 'International Tables Vol C Tables 4.2.6.8 and 6.1.1.4'
N N 0.0061 0.0033 'International Tables Vol C Tables 4.2.6.8 and 6.1.1.4'
P P 0.1023 0.0942 'International Tables Vol C Tables 4.2.6.8 and 6.1.1.4'
Cl Cl 0.1484 0.1585 'International Tables Vol C Tables 4.2.6.8 and 6.1.1.4'
Ni Ni 0.3393 1.1124 'International Tables Vol C Tables 4.2.6.8 and 6.1.1.4'

loop_
_geom_angle_atom_site_label_1
_geom_angle_atom_site_label_2
_geom_angle_atom_site_label_3
_geom_angle
C1 Ni1 C1A 20.95(19)
C1 Ni1 N1 170.96(6)
C1A Ni1 N1 167.6(2)
C1 Ni1 P1 85.74(5)
C1A Ni1 P1 91.76(19)
N1 Ni1 P1 89.57(3)
C1 Ni1 Cl1 92.22(5)
C1A Ni1 Cl1 87.02(19)
N1 Ni1 Cl1 92.17(3)
P1 Ni1 Cl1 177.161(13)
C2 C1 C6 118.11(15)
C2 C1 Ni1 122.59(13)
C6 C1 Ni1 119.25(12)
C3 C2 C1 121.19(17)
C3 C2 H2 119.4
C1 C2 H2 119.4
C4 C3 C2 120.00(17)
C4 C3 H3 120.0
C2 C3 H3 120.0
C3 C4 C5 119.63(16)
C3 C4 H4 120.2
C5 C4 H4 120.2
C4 C5 C6 121.10(18)
C4 C5 H5 119.4
C6 C5 H5 119.4
C5 C6 C1 119.87(16)
C5 C6 C7 119.83(17)
C1 C6 C7 120.30(15)
C6A C1A C2A 117.8(6)
C6A C1A Ni1 126.7(5)
C2A C1A Ni1 115.4(6)
C3A C2A C1A 123.8(8)
C3A C2A H2A 118.1
C1A C2A H2A 118.1
C2A C3A C4A 118.6(7)
C2A C3A H3A 120.7
C4A C3A H3A 120.7
C5A C4A C3A 118.8(7)
C5A C4A H4A 120.6
C3A C4A H4A 120.6
C4A C5A C6A 121.5(7)
C4A C5A H5A 119.2
C6A C5A H5A 119.2
C1A C6A C5A 119.3(6)
C1A C6A C7A 123.4(6)
C5A C6A C7A 117.4(7)
C6A C7A H7A1 109.5
C6A C7A H7A2 109.5
H7A1 C7A H7A2 109.5
C6A C7A H7A3 109.5
H7A1 C7A H7A3 109.5
H7A2 C7A H7A3 109.5
C11 N1 C15 118.10(10)
C11 N1 Ni1 116.19(8)
C15 N1 Ni1 125.46(8)
N1 C11 C12 123.09(12)
N1 C11 H11 118.5
C12 C11 H11 118.5
C11 C12 C13 118.91(12)
C11 C12 H12 120.5
C13 C12 H12 120.5
C14 C13 C12 118.52(12)
C14 C13 H13 120.7
C12 C13 H13 120.7
C13 C14 C15 119.75(12)
C13 C14 H14 120.1
C15 C14 H14 120.1
N1 C15 C14 121.62(11)
N1 C15 C16 117.50(10)
C14 C15 C16 120.76(11)
C15 C16 C17 109.95(10)
C15 C16 H16A 109.7
C17 C16 H16A 109.7
C15 C16 H16B 109.7
C17 C16 H16B 109.7
H16A C16 H16B 108.2
C16 C17 P1 111.11(8)
C16 C17 H17A 109.4
P1 C17 H17A 109.4
C16 C17 H17B 109.4
P1 C17 H17B 109.4
H17A C17 H17B 108.0
C21 P1 C31 106.98(5)
C21 P1 C17 105.78(6)
C31 P1 C17 102.92(6)
C21 P1 Ni1 108.75(4)
C31 P1 Ni1 120.55(4)
C17 P1 Ni1 110.86(4)
C26 C21 C22 119.31(11)
C26 C21 P1 121.24(9)
C22 C21 P1 119.38(9)
C21 C22 C23 120.50(12)
C21 C22 H22 119.7
C23 C22 H22 119.7
C24 C23 C22 119.72(12)
C24 C23 H23 120.1
C22 C23 H23 120.1
C25 C24 C23 120.14(12)
C25 C24 H24 119.9
C23 C24 H24 119.9
C24 C25 C26 120.36(13)
C24 C25 H25 119.8
C26 C25 H25 119.8
C21 C26 C25 119.96(13)
C21 C26 H26 120.0
C25 C26 H26 120.0
C32 C31 C36 118.58(12)
C32 C31 P1 123.06(9)
C36 C31 P1 118.18(9)
C31 C32 C33 120.63(13)
C31 C32 H32 119.7
C33 C32 H32 119.7
C34 C33 C32 120.50(14)
C34 C33 H33 119.8
C32 C33 H33 119.8
C33 C34 C35 119.43(13)
C33 C34 H34 120.3
C35 C34 H34 120.3
C36 C35 C34 120.24(13)
C36 C35 H35 119.9
C34 C35 H35 119.9
C35 C36 C31 120.59(13)
C35 C36 H36 119.7
C31 C36 H36 119.7

loop_
_geom_bond_atom_site_label_1
_geom_bond_atom_site_label_2
_geom_bond_distance
Cl1 Ni1 2.2195(4)
Ni1 C1 1.9025(15)
Ni1 C1A 1.931(6)
Ni1 N1 1.9959(11)
Ni1 P1 2.1410(4)
C1 C2 1.406(3)
C1 C6 1.408(2)
C2 C3 1.395(2)
C2 H2 0.9500
C3 C4 1.384(3)
C3 H3 0.9500
C4 C5 1.386(3)
C4 H4 0.9500
C5 C6 1.398(2)
C5 H5 0.9500
C6 C7 1.500(3)
C7 H7A 0.9800
C7 H7B 0.9800
C7 H7C 0.9800
C1A C6A 1.379(8)
C1A C2A 1.391(9)
C2A C3A 1.387(10)
C2A H2A 0.9500
C3A C4A 1.392(9)
C3A H3A 0.9500
C4A C5A 1.388(10)
C4A H4A 0.9500
C5A C6A 1.429(8)
C5A H5A 0.9500
C6A C7A 1.489(10)
C7A H7A1 0.9800
C7A H7A2 0.9800
C7A H7A3 0.9800
N1 C11 1.3496(16)
N1 C15 1.3529(15)
C11 C12 1.3813(18)
C11 H11 0.9500
C12 C13 1.3899(19)
C12 H12 0.9500
C13 C14 1.3856(18)
C13 H13 0.9500
C14 C15 1.3940(17)
C14 H14 0.9500
C15 C16 1.5009(17)
C16 C17 1.5413(16)
C16 H16A 0.9900
C16 H16B 0.9900
C17 P1 1.8489(12)
C17 H17A 0.9900
C17 H17B 0.9900
P1 C21 1.8213(12)
P1 C31 1.8275(13)
C21 C26 1.3937(17)
C21 C22 1.3958(17)
C22 C23 1.3964(17)
C22 H22 0.9500
C23 C24 1.3865(19)
C23 H23 0.9500
C24 C25 1.385(2)
C24 H24 0.9500
C25 C26 1.3959(18)
C25 H25 0.9500
C26 H26 0.9500
C31 C32 1.3895(17)
C31 C36 1.4000(18)
C32 C33 1.3927(19)
C32 H32 0.9500
C33 C34 1.382(2)
C33 H33 0.9500
C34 C35 1.390(2)
C34 H34 0.9500
C35 C36 1.389(2)
C35 H35 0.9500
C36 H36 0.9500
